data_4334407
loop_
_publ_author_name
'Alice Raphael Karikachery'
'Han Baek Lee'
'Mehdi Masjedi'
'Andreas Ross'
'Morgan A. Moody'
'Xiaochen Cai'
'Megan Chui'
'Carl D. Hoff'
'Paul R. Sharp'

_publ_section_title
;
 High Quantum Yield Molecular Bromine Photoelimination from Mononuclear
 Platinum(IV) Complexes
;
_journal_name_full 'Inorganic Chemistry'
_journal_page_first 4113
_journal_page_last 4119
_journal_paper_doi 10.1021/ic4004998
_journal_volume 52
_journal_year 2013
_chemical_formula_sum 'C12 H30 Br4 P2 Pt'
_chemical_formula_weight 751.03
_chemical_name_systematic
; 
 ? 
;
_space_group_IT_number 14
_symmetry_cell_setting monoclinic
_symmetry_space_group_name_Hall '-P 2yn'
_symmetry_space_group_name_H-M 'P 1 21/n 1'
_atom_sites_solution_hydrogens geom
_atom_sites_solution_primary direct
_atom_sites_solution_secondary difmap
_audit_creation_method SHELXL-97
_cell_angle_alpha 90.00
_cell_angle_beta 103.8900(10)
_cell_angle_gamma 90.00
_cell_formula_units_Z 2
_cell_length_a 8.4435(8)
_cell_length_b 13.5932(13)
_cell_length_c 9.3961(9)
_cell_measurement_reflns_used 6852
_cell_measurement_temperature 173(2)
_cell_measurement_theta_max 27.46
_cell_measurement_theta_min 2.69
_cell_volume 1046.89(17)
_computing_cell_refinement 'APEX2 (Bruker AXS, 2008)'
_computing_data_collection 'APEX2 (Bruker AXS, 2008)'
_computing_data_reduction 'APEX2 (Bruker AXS, 2008)'
_computing_molecular_graphics 'X-SEED, Barbour, 2001'
_computing_publication_material 'CIFTAB (Sheldrick, 1997)'
_computing_structure_refinement 'SHELXL-97 (Sheldrick, 1997)'
_computing_structure_solution 'SHELXS-97 (Sheldrick, 1997)'
_diffrn_ambient_temperature 173(2)
_diffrn_measured_fraction_theta_full 0.996
_diffrn_measured_fraction_theta_max 0.996
_diffrn_measurement_device_type 'Bruker APEXII CCD area detector'
_diffrn_measurement_method 'omega scans'
_diffrn_radiation_monochromator graphite
_diffrn_radiation_type MoK\a
_diffrn_radiation_wavelength 0.71073
_diffrn_reflns_av_R_equivalents 0.0258
_diffrn_reflns_av_sigmaI/netI 0.0188
_diffrn_reflns_limit_h_max 10
_diffrn_reflns_limit_h_min -10
_diffrn_reflns_limit_k_max 17
_diffrn_reflns_limit_k_min -17
_diffrn_reflns_limit_l_max 12
_diffrn_reflns_limit_l_min -12
_diffrn_reflns_number 11894
_diffrn_reflns_theta_full 27.51
_diffrn_reflns_theta_max 27.51
_diffrn_reflns_theta_min 2.69
_diffrn_source 'fine-focus sealed tube'
_diffrn_standards_decay_% 0.0
_exptl_absorpt_coefficient_mu 14.476
_exptl_absorpt_correction_T_max 0.2200
_exptl_absorpt_correction_T_min 0.1090
_exptl_absorpt_correction_type multi-scan
_exptl_absorpt_process_details
;
 Data were corrected for decay and absorption using the program SADABS 
 (Sheldrick, G. M. (2003). SADABS. Version 2.10. University of
 G\"ottingen, Germany).
;
_exptl_crystal_colour orange
_exptl_crystal_density_diffrn 2.383
_exptl_crystal_description wedge
_exptl_crystal_F_000 700
_exptl_crystal_size_max 0.28
_exptl_crystal_size_mid 0.25
_exptl_crystal_size_min 0.15
_refine_diff_density_max 0.822
_refine_diff_density_min -0.493
_refine_diff_density_rms 0.102
_refine_ls_extinction_method none
_refine_ls_goodness_of_fit_ref 1.027
_refine_ls_hydrogen_treatment constr
_refine_ls_matrix_type full
_refine_ls_number_parameters 91
_refine_ls_number_reflns 2397
_refine_ls_number_restraints 0
_refine_ls_restrained_S_all 1.027
_refine_ls_R_factor_all 0.0202
_refine_ls_R_factor_gt 0.0167
_refine_ls_shift/su_max 0.001
_refine_ls_shift/su_mean 0.000
_refine_ls_structure_factor_coef Fsqd
_refine_ls_weighting_details 'calc w=1/[\s^2^(Fo^2^)+(0.0214P)^2^+0.9480P] where P=(Fo^2^+2Fc^2^)/3'
_refine_ls_weighting_scheme calc
_refine_ls_wR_factor_gt 0.0402
_refine_ls_wR_factor_ref 0.0416
_reflns_number_gt 2184
_reflns_number_total 2397
_reflns_threshold_expression >2sigma(I)
_cod_data_source_file ic4004998_si_002_01.cif
_cod_data_source_block 2(Br)
_cod_database_code 4334407

loop_
_symmetry_equiv_pos_as_xyz
'x, y, z'
'-x+1/2, y+1/2, -z+1/2'
'-x, -y, -z'
'x-1/2, -y-1/2, z-1/2'

loop_
_atom_site_label
_atom_site_type_symbol
_atom_site_fract_x
_atom_site_fract_y
_atom_site_fract_z
_atom_site_U_iso_or_equiv
_atom_site_adp_type
_atom_site_occupancy
_atom_site_symmetry_multiplicity
_atom_site_calc_flag
_atom_site_refinement_flags
Pt1 Pt 0.0000 0.5000 0.0000 0.01869(5) Uani 1 2 d S
Br1 Br 0.07988(4) 0.61057(2) -0.18015(3) 0.02943(8) Uani 1 1 d .
Br2 Br 0.26356(3) 0.41243(2) 0.04059(3) 0.02909(8) Uani 1 1 d .
P1 P 0.12268(9) 0.60762(5) 0.19976(8) 0.02238(15) Uani 1 1 d .
C1 C -0.0238(4) 0.6827(2) 0.2706(3) 0.0280(6) Uani 1 1 d .
H1A H 0.0379 0.7339 0.3361 0.034 Uiso 1 1 calc R
H1B H -0.0967 0.7167 0.1868 0.034 Uiso 1 1 calc R
C5 C 0.2574(4) 0.7008(2) 0.1553(4) 0.0308(7) Uani 1 1 d .
H5A H 0.1973 0.7371 0.0675 0.037 Uiso 1 1 calc R
H5B H 0.2843 0.7484 0.2374 0.037 Uiso 1 1 calc R
C3 C 0.2430(4) 0.5420(2) 0.3582(4) 0.0330(7) Uani 1 1 d .
H3A H 0.1710 0.4946 0.3924 0.040 Uiso 1 1 calc R
H3B H 0.3285 0.5037 0.3270 0.040 Uiso 1 1 calc R
C6 C 0.4171(4) 0.6626(3) 0.1258(4) 0.0370(8) Uani 1 1 d .
H6A H 0.4758 0.6239 0.2100 0.055 Uiso 1 1 calc R
H6B H 0.4847 0.7184 0.1106 0.055 Uiso 1 1 calc R
H6C H 0.3929 0.6211 0.0379 0.055 Uiso 1 1 calc R
C2 C -0.1280(4) 0.6273(3) 0.3535(4) 0.0383(8) Uani 1 1 d .
H2A H -0.1861 0.5742 0.2920 0.057 Uiso 1 1 calc R
H2B H -0.2072 0.6725 0.3794 0.057 Uiso 1 1 calc R
H2C H -0.0585 0.5994 0.4432 0.057 Uiso 1 1 calc R
C4 C 0.3250(5) 0.6078(3) 0.4875(4) 0.0443(9) Uani 1 1 d .
H4A H 0.4013 0.6526 0.4567 0.066 Uiso 1 1 calc R
H4B H 0.3845 0.5667 0.5686 0.066 Uiso 1 1 calc R
H4C H 0.2417 0.6460 0.5198 0.066 Uiso 1 1 calc R

loop_
_atom_site_aniso_label
_atom_site_aniso_U_11
_atom_site_aniso_U_22
_atom_site_aniso_U_33
_atom_site_aniso_U_23
_atom_site_aniso_U_13
_atom_site_aniso_U_12
Pt1 0.01891(8) 0.01779(8) 0.01995(8) 0.00103(5) 0.00581(6) 0.00162(5)
Br1 0.03383(16) 0.02814(15) 0.02743(16) 0.00536(11) 0.00949(13) -0.00278(12)
Br2 0.02427(15) 0.02941(15) 0.03328(17) -0.00106(12) 0.00629(12) 0.00701(11)
P1 0.0224(4) 0.0232(3) 0.0220(4) -0.0016(3) 0.0063(3) -0.0007(3)
C1 0.0314(16) 0.0257(14) 0.0261(15) -0.0084(12) 0.0049(12) -0.0011(12)
C5 0.0314(16) 0.0275(15) 0.0359(18) -0.0057(13) 0.0129(13) -0.0073(12)
C3 0.0331(17) 0.0363(17) 0.0266(17) -0.0007(13) 0.0013(13) 0.0017(14)
C6 0.0282(16) 0.0414(18) 0.045(2) -0.0096(16) 0.0158(15) -0.0075(14)
C2 0.0358(18) 0.050(2) 0.0337(19) -0.0076(15) 0.0180(15) -0.0002(15)
C4 0.041(2) 0.055(2) 0.0315(19) -0.0066(16) -0.0018(15) -0.0016(17)

loop_
_atom_type_symbol
_atom_type_description
_atom_type_scat_dispersion_real
_atom_type_scat_dispersion_imag
_atom_type_scat_source
C C 0.0033 0.0016 'International Tables Vol C Tables 4.2.6.8 and 6.1.1.4'
H H 0.0000 0.0000 'International Tables Vol C Tables 4.2.6.8 and 6.1.1.4'
P P 0.1023 0.0942 'International Tables Vol C Tables 4.2.6.8 and 6.1.1.4'
Br Br -0.2901 2.4595 'International Tables Vol C Tables 4.2.6.8 and 6.1.1.4'
Pt Pt -1.7033 8.3905 'International Tables Vol C Tables 4.2.6.8 and 6.1.1.4'

loop_
_geom_angle_atom_site_label_1
_geom_angle_atom_site_label_2
_geom_angle_atom_site_label_3
_geom_angle
_geom_angle_site_symmetry_1
_geom_angle_site_symmetry_3
P1 Pt1 P1 180.00(4) 3_565 .
P1 Pt1 Br2 91.753(19) 3_565 .
P1 Pt1 Br2 88.248(19) . .
P1 Pt1 Br2 88.247(19) 3_565 3_565
P1 Pt1 Br2 91.752(19) . 3_565
Br2 Pt1 Br2 180.0 . 3_565
P1 Pt1 Br1 91.56(2) 3_565 3_565
P1 Pt1 Br1 88.44(2) . 3_565
Br2 Pt1 Br1 89.144(11) . 3_565
Br2 Pt1 Br1 90.856(11) 3_565 3_565
P1 Pt1 Br1 88.44(2) 3_565 .
P1 Pt1 Br1 91.56(2) . .
Br2 Pt1 Br1 90.856(11) . .
Br2 Pt1 Br1 89.144(11) 3_565 .
Br1 Pt1 Br1 180.000(11) 3_565 .
C5 P1 C3 105.81(16) . .
C5 P1 C1 102.01(14) . .
C3 P1 C1 105.43(15) . .
C5 P1 Pt1 114.84(11) . .
C3 P1 Pt1 112.99(11) . .
C1 P1 Pt1 114.62(10) . .
C2 C1 P1 115.8(2) . .
C2 C1 H1A 108.3 . .
P1 C1 H1A 108.3 . .
C2 C1 H1B 108.3 . .
P1 C1 H1B 108.3 . .
H1A C1 H1B 107.4 . .
C6 C5 P1 115.6(2) . .
C6 C5 H5A 108.4 . .
P1 C5 H5A 108.4 . .
C6 C5 H5B 108.4 . .
P1 C5 H5B 108.4 . .
H5A C5 H5B 107.4 . .
C4 C3 P1 114.8(2) . .
C4 C3 H3A 108.6 . .
P1 C3 H3A 108.6 . .
C4 C3 H3B 108.6 . .
P1 C3 H3B 108.6 . .
H3A C3 H3B 107.5 . .
C5 C6 H6A 109.5 . .
C5 C6 H6B 109.5 . .
H6A C6 H6B 109.5 . .
C5 C6 H6C 109.5 . .
H6A C6 H6C 109.5 . .
H6B C6 H6C 109.5 . .
C1 C2 H2A 109.5 . .
C1 C2 H2B 109.5 . .
H2A C2 H2B 109.5 . .
C1 C2 H2C 109.5 . .
H2A C2 H2C 109.5 . .
H2B C2 H2C 109.5 . .
C3 C4 H4A 109.5 . .
C3 C4 H4B 109.5 . .
H4A C4 H4B 109.5 . .
C3 C4 H4C 109.5 . .
H4A C4 H4C 109.5 . .
H4B C4 H4C 109.5 . .

loop_
_geom_bond_atom_site_label_1
_geom_bond_atom_site_label_2
_geom_bond_distance
_geom_bond_site_symmetry_2
Pt1 P1 2.4089(7) 3_565
Pt1 P1 2.4089(7) .
Pt1 Br2 2.4713(3) .
Pt1 Br2 2.4713(3) 3_565
Pt1 Br1 2.4753(3) 3_565
Pt1 Br1 2.4753(3) .
P1 C5 1.817(3) .
P1 C3 1.822(3) .
P1 C1 1.846(3) .
C1 C2 1.509(4) .
C1 H1A 0.9900 .
C1 H1B 0.9900 .
C5 C6 1.531(4) .
C5 H5A 0.9900 .
C5 H5B 0.9900 .
C3 C4 1.533(5) .
C3 H3A 0.9900 .
C3 H3B 0.9900 .
C6 H6A 0.9800 .
C6 H6B 0.9800 .
C6 H6C 0.9800 .
C2 H2A 0.9800 .
C2 H2B 0.9800 .
C2 H2C 0.9800 .
C4 H4A 0.9800 .
C4 H4B 0.9800 .
C4 H4C 0.9800 .

loop_
_geom_torsion_atom_site_label_1
_geom_torsion_atom_site_label_2
_geom_torsion_atom_site_label_3
_geom_torsion_atom_site_label_4
_geom_torsion
_geom_torsion_site_symmetry_1
P1 Pt1 P1 C5 -129(100) 3_565
Br2 Pt1 P1 C5 76.87(12) .
Br2 Pt1 P1 C5 -103.13(12) 3_565
Br1 Pt1 P1 C5 166.06(12) 3_565
Br1 Pt1 P1 C5 -13.94(12) .
P1 Pt1 P1 C3 110(100) 3_565
Br2 Pt1 P1 C3 -44.64(12) .
Br2 Pt1 P1 C3 135.36(12) 3_565
Br1 Pt1 P1 C3 44.55(12) 3_565
Br1 Pt1 P1 C3 -135.45(12) .
P1 Pt1 P1 C1 -11(100) 3_565
Br2 Pt1 P1 C1 -165.46(11) .
Br2 Pt1 P1 C1 14.54(11) 3_565
Br1 Pt1 P1 C1 -76.27(11) 3_565
Br1 Pt1 P1 C1 103.73(11) .
C5 P1 C1 C2 -165.0(3) .
C3 P1 C1 C2 -54.7(3) .
Pt1 P1 C1 C2 70.2(3) .
C3 P1 C5 C6 56.6(3) .
C1 P1 C5 C6 166.6(3) .
Pt1 P1 C5 C6 -68.8(3) .
C5 P1 C3 C4 52.9(3) .
C1 P1 C3 C4 -54.8(3) .
Pt1 P1 C3 C4 179.3(2) .
